data_4322221
loop_
_publ_author_name
'F. Albert Cotton'
'Evgeny V. Dikarev'
'Marina A. Petrukhina'

_publ_section_title
;
 Mixed Chloride/Phosphine Complexes of the Dirhenium Core. 6. Rare or
 Unprecedented Isomers of [Re2Cl6(PR3)2] Stoichiometry
;
_journal_name_full 'Inorganic Chemistry'
_journal_page_first 3889
_journal_page_last 3894
_journal_paper_doi 10.1021/ic9906095
_journal_volume 38
_journal_year 1999
_chemical_compound_source synthesized
_chemical_formula_analytical 'not measured'
_chemical_formula_moiety
;
 [N (C4 H9)4](+) [Re2 Cl6 (P (C3 H7)3)2](-)
;
_chemical_formula_structural '[n-Bu4N][1,7-Re2Cl6(Pn-Pr3)2]'
_chemical_formula_sum 'C34 H78 Cl6 N P2 Re2'
_chemical_formula_weight 1148.01
_chemical_melting_point ?
_chemical_name_systematic
; 
 Hexachloro-bis(tripropylphosphine)-di-rhenium (II, III),
 1,7-isomer, tetrabutylammonium salt
;
_space_group_IT_number 14
_symmetry_cell_setting monoclinic
_symmetry_space_group_name_Hall '-P 2yn'
_symmetry_space_group_name_H-M 'P 1 21/n 1'
_atom_sites_solution_hydrogens geom
_atom_sites_solution_primary direct
_atom_sites_solution_secondary difmap
_audit_creation_method SHELXL
_cell_angle_alpha 90.00
_cell_angle_beta 104.22(1)
_cell_angle_gamma 90.00
_cell_formula_units_Z 4
_cell_length_a 12.758(1)
_cell_length_b 15.755(5)
_cell_length_c 24.160(3)
_cell_measurement_reflns_used 249
_cell_measurement_temperature 213(2)
_cell_measurement_theta_max 20.8
_cell_measurement_theta_min 9.05
_cell_volume 4707.4(17)
_computing_cell_refinement 'MADNES (Enraf-Nonius, 1989)'
_computing_data_collection 'MADNES (Enraf-Nonius, 1989)'
_computing_data_reduction 'PROCOR (Kabsch, 1988)'
_computing_molecular_graphics 'SHELXTL V.5 (Siemens, 1994)'
_computing_publication_material CIFTAB
_computing_structure_refinement 'SHELXL-93 (Sheldrick, 1993)'
_computing_structure_solution 'SHELXTL V.5 (Siemens, 1994)'
_diffrn_ambient_temperature 213(2)
_diffrn_measurement_device 'Nonius FAST area detector'
_diffrn_measurement_method 'Ellipsoid-mask fitting'
_diffrn_radiation_monochromator graphite
_diffrn_radiation_source 'fine-focus sealed tube'
_diffrn_radiation_type MoK\a
_diffrn_radiation_wavelength 0.71073
_diffrn_reflns_av_R_equivalents 0.0617
_diffrn_reflns_av_sigmaI/netI 0.0395
_diffrn_reflns_limit_h_max 13
_diffrn_reflns_limit_h_min -12
_diffrn_reflns_limit_k_max 15
_diffrn_reflns_limit_k_min -16
_diffrn_reflns_limit_l_max 25
_diffrn_reflns_limit_l_min -25
_diffrn_reflns_number 21494
_diffrn_reflns_theta_max 22.74
_diffrn_reflns_theta_min 2.42
_diffrn_standards_number 'none (area detector data)'
_exptl_absorpt_coefficient_mu 5.570
_exptl_absorpt_correction_type none
_exptl_crystal_colour green
_exptl_crystal_density_diffrn 1.620
_exptl_crystal_density_meas ?
_exptl_crystal_density_method none
_exptl_crystal_description needle-shaped
_exptl_crystal_F_000 2284
_exptl_crystal_size_max 0.30
_exptl_crystal_size_mid 0.08
_exptl_crystal_size_min 0.08
_refine_diff_density_max 1.380
_refine_diff_density_min -0.921
_refine_diff_density_rms 0.131
_refine_ls_extinction_coef noref
_refine_ls_extinction_method none
_refine_ls_goodness_of_fit_all 1.122
_refine_ls_goodness_of_fit_obs 1.121
_refine_ls_hydrogen_treatment noref
_refine_ls_matrix_type full
_refine_ls_number_parameters 412
_refine_ls_number_reflns 6225
_refine_ls_number_restraints 9
_refine_ls_restrained_S_all 1.132
_refine_ls_restrained_S_obs 1.131
_refine_ls_R_factor_all 0.0407
_refine_ls_R_factor_obs 0.0341
_refine_ls_shift/esd_max -0.003
_refine_ls_shift/esd_mean 0.000
_refine_ls_structure_factor_coef Fsqd
_refine_ls_weighting_details 'w=1/[\s^2^(Fo^2^)+(0.0172P)^2^+30.8875P] where P=(Fo^2^+2Fc^2^)/3'
_refine_ls_weighting_scheme calc
_refine_ls_wR_factor_all 0.0803
_refine_ls_wR_factor_obs 0.0753
_reflns_number_observed 5542
_reflns_number_total 6225
_reflns_observed_criterion >2sigma(I)
_cod_data_source_file ic9906095_2.cif
_cod_data_source_block '[n-Bu4N][1,7-Re2Cl6(Pn-Pr3)2]'
_cod_depositor_comments
;
The following automatic conversions were performed:

'_chemical_melting_point' value 'not measured' was changed to '?' -
the value is undefined or not given.

Automatic conversion script
Id: cif_fix_values 1673 2011-04-08 12:14:43Z adriana 

The following automatic conversions were performed:

'_exptl_crystal_density_meas' value 'not measured' was changed to '?'
- the value is perceived as not measured.

Automatic conversion script
Id: cif_fix_values 3008 2015-01-20 13:52:24Z robertas 

The following automatic conversions were performed:

'_refine_ls_weighting_scheme' value 'calc
w=1/[\s^2^(Fo^2^)+(0.0172P)^2^+30.8875P] where P=(Fo^2^+2Fc^2^)/3'
was changed to 'calc'. New tag '_refine_ls_weighting_details' was
created. The value of the new tag was set to
'w=1/[\s^2^(Fo^2^)+(0.0172P)^2^+30.8875P] where P=(Fo^2^+2Fc^2^)/3'.

Automatic conversion script
Id: cif_fix_values 3143 2015-03-26 13:38:13Z robertas 
;
_cod_original_cell_volume 4707(2)
_cod_database_code 4322221

loop_
_symmetry_equiv_pos_as_xyz
'x, y, z'
'-x+1/2, y+1/2, -z+1/2'
'-x, -y, -z'
'x-1/2, -y-1/2, z-1/2'

loop_
_atom_site_aniso_label
_atom_site_aniso_U_11
_atom_site_aniso_U_22
_atom_site_aniso_U_33
_atom_site_aniso_U_23
_atom_site_aniso_U_13
_atom_site_aniso_U_12
Re1 0.0217(2) 0.0210(2) 0.0267(2) 0.00069(11) 0.00690(12) 0.00228(12)
Re2 0.0203(2) 0.0195(2) 0.0287(2) 0.00035(11) 0.00793(12) 0.00197(11)
P1 0.0287(10) 0.0282(11) 0.0293(10) 0.0016(8) 0.0038(8) 0.0020(8)
P2 0.0273(10) 0.0201(10) 0.0318(10) 0.0023(8) 0.0085(8) 0.0022(8)
Cl1 0.0285(9) 0.0335(11) 0.0430(11) 0.0017(8) 0.0070(8) -0.0065(8)
Cl2 0.0342(10) 0.0383(11) 0.0546(12) 0.0120(9) 0.0206(9) 0.0153(9)
Cl3 0.0574(13) 0.0277(10) 0.0447(11) -0.0106(8) 0.0123(10) -0.0035(9)
Cl4 0.0366(10) 0.0275(10) 0.0462(11) 0.0053(8) 0.0164(8) 0.0150(8)
Cl5 0.0398(11) 0.0253(10) 0.0417(11) -0.0109(8) 0.0078(8) 0.0000(8)
Cl6 0.0256(10) 0.0369(11) 0.0559(12) 0.0043(9) 0.0046(9) -0.0070(8)
C1 0.048(5) 0.040(5) 0.021(4) 0.001(3) 0.009(3) 0.001(4)
C2 0.050(5) 0.054(6) 0.043(5) -0.004(4) 0.019(4) -0.001(4)
C3 0.072(7) 0.082(8) 0.054(6) -0.005(5) 0.035(5) 0.001(6)
C4 0.041(5) 0.029(4) 0.048(5) 0.006(4) 0.019(4) 0.006(4)
C6 0.087(8) 0.044(6) 0.096(8) 0.028(6) 0.013(6) 0.011(6)
C7 0.030(4) 0.046(5) 0.048(5) -0.003(4) 0.002(4) -0.004(4)
C8 0.051(6) 0.135(11) 0.059(7) -0.002(7) -0.013(5) -0.043(7)
C9 0.051(6) 0.101(9) 0.086(8) 0.018(7) -0.035(6) -0.035(6)
C10 0.041(4) 0.021(4) 0.039(4) 0.001(3) 0.014(3) 0.000(3)
C11 0.049(5) 0.033(5) 0.097(7) -0.020(5) 0.033(5) -0.009(4)
C12 0.067(6) 0.034(5) 0.079(7) -0.022(5) 0.024(5) -0.012(5)
C13 0.041(4) 0.026(4) 0.037(4) -0.001(3) 0.017(4) 0.002(3)
C14 0.083(7) 0.053(6) 0.054(6) 0.012(5) 0.040(5) 0.011(5)
C15 0.082(7) 0.074(7) 0.053(6) 0.024(5) 0.033(5) -0.004(6)
C16 0.027(4) 0.030(4) 0.039(4) -0.001(3) 0.003(3) 0.004(3)
C17 0.040(5) 0.039(5) 0.046(5) 0.001(4) 0.007(4) 0.010(4)
C18 0.054(6) 0.053(6) 0.060(6) -0.010(5) -0.005(5) 0.023(5)
N1 0.020(3) 0.025(3) 0.043(4) -0.005(3) 0.010(3) -0.001(3)
C19 0.026(4) 0.033(5) 0.058(5) -0.010(4) 0.014(4) 0.002(3)
C20 0.034(4) 0.034(5) 0.053(5) -0.004(4) 0.007(4) -0.007(4)
C21 0.059(6) 0.056(6) 0.089(8) -0.035(6) -0.016(6) 0.017(5)
C22 0.076(7) 0.061(7) 0.069(7) -0.024(5) 0.003(6) 0.007(6)
C23 0.044(5) 0.024(4) 0.042(5) 0.006(3) -0.006(4) 0.008(4)
C24 0.058(6) 0.047(5) 0.054(5) 0.010(4) 0.015(4) -0.019(5)
C25 0.094(8) 0.064(7) 0.058(6) 0.016(5) -0.011(6) -0.026(6)
C26 0.098(9) 0.115(11) 0.057(7) 0.014(7) -0.008(6) -0.042(8)
C27 0.031(4) 0.025(4) 0.053(5) -0.006(3) 0.021(4) -0.004(3)
C28 0.037(5) 0.032(5) 0.052(5) 0.001(4) 0.004(4) 0.002(4)
C29 0.031(4) 0.041(5) 0.048(5) -0.002(4) 0.003(4) -0.008(4)
C30 0.035(5) 0.048(5) 0.060(6) -0.001(4) 0.007(4) 0.002(4)
C31 0.029(4) 0.054(6) 0.049(5) 0.011(4) 0.009(4) -0.011(4)
C32 0.056(6) 0.087(8) 0.051(6) 0.002(5) 0.029(5) 0.019(5)

loop_
_atom_site_label
_atom_site_type_symbol
_atom_site_fract_x
_atom_site_fract_y
_atom_site_fract_z
_atom_site_U_iso_or_equiv
_atom_site_thermal_displace_type
_atom_site_occupancy
_atom_site_calc_flag
_atom_site_refinement_flags
_atom_site_disorder_group
Re1 Re 0.22954(2) 0.27227(2) 0.105444(11) 0.02296(10) Uani 0.9812(12) d PD .
Re2 Re 0.32919(2) 0.25468(2) 0.043100(11) 0.02249(10) Uani 0.9812(12) d PD .
Re3 Re 0.2177(14) 0.2657(12) 0.0529(8) 0.045(7) Uiso 0.0188(12) d PD .
Re4 Re 0.3764(19) 0.2635(18) 0.1035(11) 0.081(10) Uiso 0.0188(12) d PD .
P1 P 0.33965(15) 0.19203(12) 0.18317(8) 0.0293(4) Uani 1 d . .
P2 P 0.24916(15) 0.37233(11) -0.01712(8) 0.0262(4) Uani 1 d . .
Cl1 Cl 0.10993(14) 0.15556(12) 0.08518(8) 0.0353(4) Uani 1 d . .
Cl2 Cl 0.07291(15) 0.35795(12) 0.07379(9) 0.0407(5) Uani 1 d . .
Cl3 Cl 0.3077(2) 0.39129(12) 0.15971(8) 0.0433(5) Uani 1 d . .
Cl4 Cl 0.44599(15) 0.13344(11) 0.06842(8) 0.0357(4) Uani 1 d . .
Cl5 Cl 0.23112(15) 0.16620(11) -0.02997(8) 0.0360(4) Uani 1 d . .
Cl6 Cl 0.48736(14) 0.33555(12) 0.07330(9) 0.0404(5) Uani 1 d . .
C1 C 0.2848(6) 0.2152(5) 0.2444(3) 0.036(2) Uani 1 d . .
H1A H 0.3241(6) 0.1809(5) 0.2767(3) 0.043 Uiso 1 calc R .
H1B H 0.2992(6) 0.2750(5) 0.2547(3) 0.043 Uiso 1 calc R .
C2 C 0.1657(7) 0.1992(6) 0.2362(3) 0.048(2) Uani 1 d . .
H2A H 0.1475(7) 0.1443(6) 0.2170(3) 0.057 Uiso 1 calc R .
H2B H 0.1252(7) 0.2432(6) 0.2111(3) 0.057 Uiso 1 calc R .
C3 C 0.1297(8) 0.1986(7) 0.2919(4) 0.066(3) Uani 1 d . .
H3A H 0.0526(8) 0.1880(7) 0.2838(4) 0.099 Uiso 1 calc R .
H3B H 0.1458(8) 0.2531(7) 0.3107(4) 0.099 Uiso 1 calc R .
H3C H 0.1681(8) 0.1542(7) 0.3166(4) 0.099 Uiso 1 calc R .
C4 C 0.3327(6) 0.0768(5) 0.1774(3) 0.038(2) Uani 1 d D 1
H4A H 0.2573(6) 0.0606(5) 0.1741(3) 0.046 Uiso 1 calc R 1
H4B H 0.3495(6) 0.0616(5) 0.1412(3) 0.046 Uiso 1 calc R 1
C5 C 0.4009(15) 0.0218(10) 0.2225(8) 0.056(5) Uiso 0.50 d PD 1
H5A H 0.4048(15) 0.0474(10) 0.2599(8) 0.067 Uiso 0.50 calc PR 1
H5B H 0.4744(15) 0.0200(10) 0.2169(8) 0.067 Uiso 0.50 calc PR 1
C6 C 0.3594(9) -0.0670(6) 0.2225(5) 0.077(3) Uani 1 d D 1
H6A H 0.4070(9) -0.0993(6) 0.2526(5) 0.115 Uiso 1 calc R 1
H6B H 0.3568(9) -0.0934(6) 0.1859(5) 0.115 Uiso 1 calc R 1
H6C H 0.2873(9) -0.0660(6) 0.2289(5) 0.115 Uiso 1 calc R 1
C4X C 0.3327(6) 0.0768(5) 0.1774(3) 0.990 Uiso 0.00 d PD 2
C5X C 0.3578(15) 0.0273(9) 0.2346(6) 0.041(4) Uiso 0.500(4) d PD 2
H5X1 H 0.4281(15) 0.0450(9) 0.2585(6) 0.049 Uiso 0.50 calc PR 2
H5X2 H 0.3024(15) 0.0396(9) 0.2554(6) 0.049 Uiso 0.50 calc PR 2
C6X C 0.3594(9) -0.0670(6) 0.2225(5) 0.990 Uiso 0.00 d PD 2
C7 C 0.4825(6) 0.2228(5) 0.2043(3) 0.043(2) Uani 1.000(6) d . .
H7A H 0.5207(6) 0.1893(5) 0.1812(3) 0.051 Uiso 1 calc R .
H7B H 0.4871(6) 0.2823(5) 0.1934(3) 0.051 Uiso 1 calc R .
C8 C 0.5427(8) 0.2145(9) 0.2640(4) 0.086(4) Uani 1 d . .
H8A H 0.5400(8) 0.1552(9) 0.2760(4) 0.104 Uiso 1 calc R .
H8B H 0.5079(8) 0.2493(9) 0.2880(4) 0.104 Uiso 1 calc R .
C9 C 0.6608(8) 0.2418(8) 0.2733(5) 0.088(4) Uani 1 d . .
H9A H 0.6974(8) 0.2352(8) 0.3133(5) 0.133 Uiso 1 calc R .
H9B H 0.6638(8) 0.3007(8) 0.2623(5) 0.133 Uiso 1 calc R .
H9C H 0.6960(8) 0.2066(8) 0.2503(5) 0.133 Uiso 1 calc R .
C10 C 0.2507(6) 0.4785(4) 0.0136(3) 0.033(2) Uani 1 d . .
H10A H 0.1999(6) 0.5140(4) -0.0138(3) 0.039 Uiso 1 calc R .
H10B H 0.2230(6) 0.4741(4) 0.0479(3) 0.039 Uiso 1 calc R .
C11 C 0.3578(7) 0.5245(5) 0.0297(4) 0.057(3) Uani 1 d . .
H11A H 0.4099(7) 0.4900(5) 0.0571(4) 0.068 Uiso 1 calc R .
H11B H 0.3855(7) 0.5316(5) -0.0044(4) 0.068 Uiso 1 calc R .
C12 C 0.3482(8) 0.6101(5) 0.0555(4) 0.059(3) Uani 1 d . .
H12A H 0.4185(8) 0.6374(5) 0.0652(4) 0.088 Uiso 1 calc R .
H12B H 0.3222(8) 0.6033(5) 0.0897(4) 0.088 Uiso 1 calc R .
H12C H 0.2978(8) 0.6449(5) 0.0282(4) 0.088 Uiso 1 calc R .
C13 C 0.3284(6) 0.3820(5) -0.0706(3) 0.033(2) Uani 1 d . .
H13A H 0.4024(6) 0.3980(5) -0.0508(3) 0.040 Uiso 1 calc R .
H13B H 0.3320(6) 0.3259(5) -0.0875(3) 0.040 Uiso 1 calc R .
C14 C 0.2886(8) 0.4442(6) -0.1181(4) 0.060(3) Uani 1 d . .
H14A H 0.2819(8) 0.5002(6) -0.1017(4) 0.072 Uiso 1 calc R .
H14B H 0.2165(8) 0.4268(6) -0.1399(4) 0.072 Uiso 1 calc R .
C15 C 0.3619(8) 0.4512(7) -0.1584(4) 0.067(3) Uani 1 d . .
H15A H 0.3321(8) 0.4921(7) -0.1881(4) 0.100 Uiso 1 calc R .
H15B H 0.3676(8) 0.3963(7) -0.1756(4) 0.100 Uiso 1 calc R .
H15C H 0.4331(8) 0.4697(7) -0.1374(4) 0.100 Uiso 1 calc R .
C16 C 0.1093(5) 0.3535(5) -0.0584(3) 0.033(2) Uani 1 d . .
H16A H 0.1124(5) 0.3237(5) -0.0935(3) 0.039 Uiso 1 calc R .
H16B H 0.0752(5) 0.3148(5) -0.0362(3) 0.039 Uiso 1 calc R .
C17 C 0.0353(6) 0.4303(5) -0.0749(4) 0.042(2) Uani 1 d . .
H17A H 0.0330(6) 0.4624(5) -0.0405(4) 0.051 Uiso 1 calc R .
H17B H 0.0643(6) 0.4676(5) -0.1000(4) 0.051 Uiso 1 calc R .
C18 C -0.0771(7) 0.4031(6) -0.1049(4) 0.059(3) Uani 1 d . .
H18A H -0.1227(7) 0.4528(6) -0.1150(4) 0.089 Uiso 1 calc R .
H18B H -0.1063(7) 0.3668(6) -0.0799(4) 0.089 Uiso 1 calc R .
H18C H -0.0749(7) 0.3720(6) -0.1393(4) 0.089 Uiso 1 calc R .
N1 N 0.7607(4) 0.1247(4) 0.0359(2) 0.0290(14) Uani 1 d . .
C19 C 0.7356(6) 0.2050(5) 0.0653(3) 0.038(2) Uani 1 d . .
H19A H 0.7086(6) 0.2480(5) 0.0360(3) 0.046 Uiso 1 calc R .
H19B H 0.6772(6) 0.1923(5) 0.0838(3) 0.046 Uiso 1 calc R .
C20 C 0.8293(6) 0.2428(5) 0.1096(4) 0.041(2) Uani 1 d . .
H20A H 0.8554(6) 0.2013(5) 0.1401(4) 0.050 Uiso 1 calc R .
H20B H 0.8888(6) 0.2554(5) 0.0918(4) 0.050 Uiso 1 calc R .
C21 C 0.7963(8) 0.3227(6) 0.1347(5) 0.074(3) Uani 1 d . .
H21A H 0.7757(8) 0.3652(6) 0.1043(5) 0.089 Uiso 1 calc R .
H21B H 0.7322(8) 0.3106(6) 0.1489(5) 0.089 Uiso 1 calc R .
C22 C 0.8814(8) 0.3598(7) 0.1821(4) 0.071(3) Uani 1 d . .
H22A H 0.8539(8) 0.4110(7) 0.1959(4) 0.107 Uiso 1 calc R .
H22B H 0.9446(8) 0.3736(7) 0.1683(4) 0.107 Uiso 1 calc R .
H22C H 0.9010(8) 0.3190(7) 0.2130(4) 0.107 Uiso 1 calc R .
C23 C 0.8172(6) 0.0601(5) 0.0794(3) 0.039(2) Uani 1 d . .
H23A H 0.8901(6) 0.0812(5) 0.0969(3) 0.047 Uiso 1 calc R .
H23B H 0.8251(6) 0.0075(5) 0.0591(3) 0.047 Uiso 1 calc R .
C24 C 0.7630(7) 0.0385(6) 0.1270(4) 0.053(2) Uani 1 d . .
H24A H 0.6929(7) 0.0117(6) 0.1107(4) 0.063 Uiso 1 calc R .
H24B H 0.7503(7) 0.0907(6) 0.1464(4) 0.063 Uiso 1 calc R .
C25 C 0.8335(9) -0.0213(7) 0.1697(4) 0.077(3) Uani 1 d . .
H25A H 0.8494(9) -0.0714(7) 0.1491(4) 0.093 Uiso 1 calc R .
H25B H 0.7922(9) -0.0405(7) 0.1966(4) 0.093 Uiso 1 calc R .
C26 C 0.9404(9) 0.0164(9) 0.2038(5) 0.094(4) Uani 1 d . .
H26A H 0.9798(9) -0.0261(9) 0.2298(5) 0.142 Uiso 1 calc R .
H26B H 0.9259(9) 0.0650(9) 0.2253(5) 0.142 Uiso 1 calc R .
H26C H 0.9833(9) 0.0341(9) 0.1778(5) 0.142 Uiso 1 calc R .
C27 C 0.6550(6) 0.0886(5) 0.0004(3) 0.034(2) Uani 1 d . .
H27A H 0.6704(6) 0.0348(5) -0.0163(3) 0.041 Uiso 1 calc R .
H27B H 0.6080(6) 0.0761(5) 0.0260(3) 0.041 Uiso 1 calc R .
C28 C 0.5939(6) 0.1450(5) -0.0470(3) 0.042(2) Uani 1 d . .
H28A H 0.5710(6) 0.1967(5) -0.0307(3) 0.050 Uiso 1 calc R .
H28B H 0.6415(6) 0.1617(5) -0.0714(3) 0.050 Uiso 1 calc R .
C29 C 0.4962(6) 0.1001(5) -0.0825(3) 0.041(2) Uani 1 d . .
H29A H 0.4489(6) 0.0835(5) -0.0579(3) 0.049 Uiso 1 calc R .
H29B H 0.5195(6) 0.0482(5) -0.0984(3) 0.049 Uiso 1 calc R .
C30 C 0.4327(6) 0.1544(6) -0.1308(4) 0.048(2) Uani 1 d . .
H30A H 0.3708(6) 0.1227(6) -0.1523(4) 0.072 Uiso 1 calc R .
H30B H 0.4785(6) 0.1700(6) -0.1558(4) 0.072 Uiso 1 calc R .
H30C H 0.4080(6) 0.2053(6) -0.1153(4) 0.072 Uiso 1 calc R .
C31 C 0.8354(6) 0.1473(5) -0.0013(3) 0.044(2) Uani 1 d D 3
H31A H 0.9050(6) 0.1651(5) 0.0234(3) 0.052 Uiso 1 calc R 3
H31B H 0.8050(6) 0.1961(5) -0.0250(3) 0.052 Uiso 1 calc R 3
C32 C 0.8561(7) 0.0767(7) -0.0401(4) 0.062(3) Uani 1 d D 3
H32A H 0.8720(7) 0.0247(7) -0.0173(4) 0.074 Uiso 1 calc R 3
H32B H 0.7889(7) 0.0668(7) -0.0693(4) 0.074 Uiso 1 calc R 3
C33 C 0.9443(9) 0.0896(8) -0.0697(5) 0.047(3) Uiso 0.75 d PD 3
H33A H 1.0113(9) 0.1044(8) -0.0416(5) 0.056 Uiso 0.75 calc PR 3
H33B H 0.9567(9) 0.0367(8) -0.0885(5) 0.056 Uiso 0.75 calc PR 3
C34 C 0.9160(12) 0.1573(9) -0.1121(6) 0.075(4) Uiso 0.75 d PD 3
H34A H 0.9744(12) 0.1648(9) -0.1310(6) 0.113 Uiso 0.75 calc PR 3
H34B H 0.9048(12) 0.2097(9) -0.0934(6) 0.113 Uiso 0.75 calc PR 3
H34C H 0.8503(12) 0.1422(9) -0.1402(6) 0.113 Uiso 0.75 calc PR 3
C31X C 0.8354(6) 0.1473(5) -0.0013(3) 0.990 Uiso 0.00 d PD 4
C32X C 0.8561(7) 0.0767(7) -0.0401(4) 0.990(4) Uiso 0.000(4) d PD 4
C33X C 0.9178(32) 0.1395(20) -0.0800(14) 0.058(10) Uiso 0.250(5) d PD 4
H33C H 0.8700(32) 0.1862(20) -0.0971(14) 0.070 Uiso 0.25 calc PR 4
H33D H 0.9846(32) 0.1635(20) -0.0562(14) 0.070 Uiso 0.25 calc PR 4
C34X C 0.9414(26) 0.0868(21) -0.1237(11) 0.047(8) Uiso 0.25 d PD 4
H34D H 0.9768(26) 0.1204(21) -0.1475(11) 0.071 Uiso 0.25 calc PR 4
H34E H 0.8747(26) 0.0634(21) -0.1470(11) 0.071 Uiso 0.25 calc PR 4
H34F H 0.9888(26) 0.0409(21) -0.1063(11) 0.071 Uiso 0.25 calc PR 4

loop_
_atom_type_symbol
_atom_type_description
_atom_type_scat_dispersion_real
_atom_type_scat_dispersion_imag
_atom_type_scat_source
C C 0.0033 0.0016 'International Tables Vol C Tables 4.2.6.8 and 6.1.1.4'
H H 0.0000 0.0000 'International Tables Vol C Tables 4.2.6.8 and 6.1.1.4'
N N 0.0061 0.0033 'International Tables Vol C Tables 4.2.6.8 and 6.1.1.4'
P P 0.1023 0.0942 'International Tables Vol C Tables 4.2.6.8 and 6.1.1.4'
Cl Cl 0.1484 0.1585 'International Tables Vol C Tables 4.2.6.8 and 6.1.1.4'
Re Re -1.0185 7.2310 'International Tables Vol C Tables 4.2.6.8 and 6.1.1.4'

loop_
_geom_angle_atom_site_label_1
_geom_angle_atom_site_label_2
_geom_angle_atom_site_label_3
_geom_angle
_geom_angle_site_symmetry_1
_geom_angle_site_symmetry_3
_geom_angle_publ_flag
Re2 Re1 Cl1 102.19(5) . . y
Re2 Re1 Cl3 104.02(5) . . y
Cl1 Re1 Cl3 153.54(7) . . y
Re2 Re1 Cl2 115.47(5) . . y
Cl1 Re1 Cl2 85.76(7) . . y
Cl3 Re1 Cl2 86.24(8) . . y
Re2 Re1 P1 98.18(5) . . y
Cl1 Re1 P1 88.65(7) . . y
Cl3 Re1 P1 84.16(7) . . y
Cl2 Re1 P1 146.32(7) . . y
Re1 Re2 Cl6 108.31(5) . . y
Re1 Re2 Cl5 107.22(5) . . y
Cl6 Re2 Cl5 144.39(7) . . y
Re1 Re2 Cl4 110.45(5) . . y
Cl6 Re2 Cl4 85.44(7) . . y
Cl5 Re2 Cl4 84.40(7) . . y
Re1 Re2 P2 94.88(5) . . y
Cl6 Re2 P2 88.55(7) . . y
Cl5 Re2 P2 86.26(7) . . y
Cl4 Re2 P2 154.59(6) . . y
Re4 Re3 Cl1 109.8(11) . . n
Re4 Re3 P2 96.6(10) . . n
Cl1 Re3 P2 152.8(8) . . n
Re4 Re3 Cl2 123.3(11) . . n
Cl1 Re3 Cl2 81.2(6) . . n
P2 Re3 Cl2 89.7(6) . . n
Re4 Re3 Cl5 101.8(11) . . n
Cl1 Re3 Cl5 88.1(6) . . n
P2 Re3 Cl5 80.2(6) . . n
Cl2 Re3 Cl5 134.7(7) . . n
Cl6 Re4 Re3 115.5(13) . . n
Cl6 Re4 P1 146.1(11) . . n
Re3 Re4 P1 97.2(12) . . n
Cl6 Re4 Cl4 90.0(10) . . n
Re3 Re4 Cl4 101.1(12) . . n
P1 Re4 Cl4 92.5(10) . . n
Cl6 Re4 C7 102.9(9) . . n
Re3 Re4 C7 140.3(14) . . n
P1 Re4 C7 43.4(5) . . n
Cl4 Re4 C7 88.2(8) . . n
Cl6 Re4 Cl3 95.9(10) . . n
Re3 Re4 Cl3 83.9(10) . . n
P1 Re4 Cl3 78.0(8) . . n
Cl4 Re4 Cl3 169.9(12) . . n
C7 Re4 Cl3 82.5(8) . . n
C1 P1 C4X 103.9(4) . . n
C1 P1 C4 103.9(4) . . n
C1 P1 C7 105.9(4) . . n
C4X P1 C7 108.1(4) . . n
C4 P1 C7 108.1(4) . . n
C1 P1 Re4 139.0(7) . . n
C4X P1 Re4 115.2(7) . . n
C4 P1 Re4 115.2(7) . . n
C7 P1 Re4 73.7(6) . . n
C1 P1 Re1 105.1(3) . . n
C4X P1 Re1 117.1(3) . . n
C4 P1 Re1 117.1(3) . . n
C7 P1 Re1 115.3(3) . . n
C10 P2 C13 104.9(3) . . n
C10 P2 C16 106.2(3) . . n
C13 P2 C16 105.2(3) . . n
C10 P2 Re2 119.7(2) . . n
C13 P2 Re2 105.2(2) . . n
C16 P2 Re2 114.3(2) . . n
C10 P2 Re3 109.2(5) . . n
C13 P2 Re3 138.2(5) . . n
C16 P2 Re3 87.8(5) . . n
C2 C1 P1 115.8(5) . . n
C1 C2 C3 113.4(7) . . n
C5 C4 P1 121.0(8) . . n
C4 C5 C6 113.6(12) . . n
C5X C4X P1 116.0(7) . . n
C6X C5X C4X 109.2(10) . . n
C8 C7 P1 119.7(6) . . n
C8 C7 Re4 170.5(10) . . n
P1 C7 Re4 62.9(6) . . n
C7 C8 C9 112.3(9) . . n
C11 C10 P2 117.5(5) . . n
C12 C11 C10 112.1(7) . . n
C14 C13 P2 117.0(6) . . n
C13 C14 C15 113.3(8) . . n
C17 C16 P2 117.9(5) . . n
C18 C17 C16 110.8(7) . . n
C31X N1 C23 108.1(6) . . n
C31 N1 C23 108.1(6) . . n
C31X N1 C27 110.9(6) . . n
C31 N1 C27 110.9(6) . . n
C23 N1 C27 110.2(5) . . n
C31X N1 C19 108.5(6) . . n
C31 N1 C19 108.5(6) . . n
C23 N1 C19 110.7(6) . . n
C27 N1 C19 108.4(5) . . n
C20 C19 N1 115.8(6) . . n
C21 C20 C19 111.3(7) . . n
C22 C21 C20 114.5(8) . . n
N1 C23 C24 116.6(7) . . n
C23 C24 C25 110.5(8) . . n
C24 C25 C26 115.2(9) . . n
C28 C27 N1 115.5(6) . . n
C29 C28 C27 110.9(6) . . n
C28 C29 C30 112.6(7) . . n
N1 C31 C32 115.2(7) . . n
C33 C32 C31 117.6(9) . . n
C34 C33 C32 110.6(10) . . n
N1 C31X C32X 115.2(7) . . n
C31X C32X C33X 95.7(11) . . n
C34X C33X C32X 106.9(20) . . n

loop_
_geom_bond_atom_site_label_1
_geom_bond_atom_site_label_2
_geom_bond_distance
_geom_bond_site_symmetry_2
_geom_bond_publ_flag
Re1 Re2 2.2141(4) . y
Re1 Cl1 2.363(2) . y
Re1 Cl3 2.364(2) . y
Re1 Cl2 2.377(2) . y
Re1 P1 2.409(2) . y
Re2 Cl6 2.346(2) . y
Re2 Cl5 2.354(2) . y
Re2 Cl4 2.407(2) . y
Re2 P2 2.422(2) . y
Re3 Re4 2.09(2) . n
Re3 Cl1 2.46(2) . n
Re3 P2 2.49(2) . n
Re3 Cl2 2.50(2) . n
Re3 Cl5 2.58(2) . n
Re4 Cl6 2.08(3) . n
Re4 P1 2.37(3) . n
Re4 Cl4 2.46(3) . n
Re4 Cl3 2.69(3) . n
P1 C1 1.821(7) . n
P1 C4X 1.822(8) . n
P1 C4 1.822(8) . n
P1 C7 1.833(7) . n
P2 C10 1.828(7) . n
P2 C13 1.831(7) . n
P2 C16 1.842(7) . n
C1 C2 1.506(11) . n
C2 C3 1.525(11) . n
C4 C5 1.49(2) . n
C5 C6 1.50(2) . n
C4X C5X 1.55(2) . n
C5X C6X 1.52(2) . n
C7 C8 1.464(12) . n
C8 C9 1.529(13) . n
C10 C11 1.510(11) . n
C11 C12 1.503(11) . n
C13 C14 1.500(11) . n
C14 C15 1.510(12) . n
C16 C17 1.527(10) . n
C17 C18 1.502(11) . n
N1 C31X 1.505(9) . n
N1 C31 1.505(9) . n
N1 C23 1.513(9) . n
N1 C27 1.519(9) . n
N1 C19 1.522(9) . n
C19 C20 1.516(10) . n
C20 C21 1.503(12) . n
C21 C22 1.491(12) . n
C23 C24 1.518(11) . n
C24 C25 1.518(13) . n
C25 C26 1.530(13) . n
C27 C28 1.507(10) . n
C28 C29 1.505(10) . n
C29 C30 1.512(11) . n
C31 C32 1.521(12) . n
C32 C33 1.487(13) . n
C33 C34 1.46(2) . n
C31X C32X 1.521(12) . n
C32X C33X 1.70(2) . n
C33X C34X 1.43(3) . n

loop_
_geom_torsion_atom_site_label_1
_geom_torsion_atom_site_label_2
_geom_torsion_atom_site_label_3
_geom_torsion_atom_site_label_4
_geom_torsion
_geom_torsion_site_symmetry_1
_geom_torsion_site_symmetry_2
_geom_torsion_site_symmetry_3
_geom_torsion_site_symmetry_4
_geom_torsion_publ_flag
P1 Re1 Re2 Cl4 20.21(7) . . . . y
Cl1 Re1 Re2 Cl5 20.21(7) . . . . y
Cl2 Re1 Re2 P2 16.70(7) . . . . y
Cl3 Re1 Re2 Cl6 14.25(7) . . . . y
P1 Re1 Re2 P2 -161.82(6) . . . . y
